data_4061189
loop_
_publ_author_name
'Ohshita, Joji'
'Lee, Kwang-Hoi'
'Kimura, Keisuke'
'Kunai, Atsutaka'

_publ_section_title
;
 Synthesis of Siloles Condensed with Benzothiophene and Indole Rings
;
_journal_coden_ASTM ORGND7
_journal_issue 23
_journal_name_full Organometallics
_journal_page_first 5622
_journal_page_last 5625
_journal_paper_doi 10.1021/om049656h
_journal_volume 23
_journal_year 2004
_chemical_formula_moiety 'C30 H24 N2 Si '
_chemical_formula_sum 'C30 H24 N2 Si'
_chemical_formula_weight 440.62
_chemical_melting_point 284.0(10)
_space_group_IT_number 14
_symmetry_cell_setting monoclinic
_symmetry_space_group_name_Hall '-P 2yn'
_symmetry_space_group_name_H-M 'P 1 21/n 1'
_cell_angle_alpha 90
_cell_angle_beta 102.4017(9)
_cell_angle_gamma 90
_cell_formula_units_Z 4
_cell_length_a 9.6901(3)
_cell_length_b 15.6311(5)
_cell_length_c 16.1127(5)
_cell_measurement_temperature 153.1
_cell_volume 2383.6(1)
_exptl_crystal_density_diffrn 1.228
_cod_depositor_comments
;
The following automatic conversions were performed:

'_chemical_melting_point' value '283-285' was changed to '284.0(10)'
- the average value was taken and precision was estimated.

Automatic conversion script
Id: cif_fix_values 1646 2011-03-28 12:23:43Z adriana 
;
_cod_original_sg_symbol_H-M 'P 21/n'
_cod_original_formula_sum 'C30 H24 N2 Si '
_cod_database_code 4061189

loop_
_symmetry_equiv_pos_site_id
_symmetry_equiv_pos_as_xyz
1 +X,+Y,+Z
2 1/2-X,1/2+Y,1/2-Z
3 -X,-Y,-Z
4 1/2+X,1/2-Y,1/2+Z

loop_
_atom_site_label
_atom_site_type_symbol
_atom_site_fract_x
_atom_site_fract_y
_atom_site_fract_z
_atom_site_U_iso_or_equiv
_atom_site_adp_type
_atom_site_occupancy
_atom_site_symmetry_multiplicity
_atom_site_calc_flag
_atom_site_refinement_flags
_atom_site_disorder_assembly
_atom_site_disorder_group
Si(1) Si 0.77315(7) 0.15687(5) 0.18262(4) 0.0330(2) Uani 1.00 1 d . . .
N(1) N 0.8254(2) 0.0432(1) -0.0259(1) 0.0400(6) Uani 1.00 1 d . . .
N(2) N 0.6092(2) -0.0602(1) 0.0858(1) 0.0383(6) Uani 1.00 1 d . . .
C(1) C 0.7800(3) 0.0589(2) 0.0481(2) 0.0349(7) Uani 1.00 1 d . . .
C(2) C 0.8307(2) 0.1373(2) 0.0819(2) 0.0336(7) Uani 1.00 1 d . . .
C(3) C 0.9103(3) 0.1727(2) 0.0261(2) 0.0372(7) Uani 1.00 1 d . . .
C(4) C 0.9047(3) 0.1133(2) -0.0407(2) 0.0401(8) Uani 1.00 1 d . . .
C(5) C 0.9730(3) 0.1276(2) -0.1064(2) 0.058(1) Uani 1.00 1 d . . .
C(6) C 1.0488(3) 0.2020(3) -0.1047(2) 0.067(1) Uani 1.00 1 d . . .
C(7) C 1.0567(3) 0.2621(2) -0.0393(2) 0.061(1) Uani 1.00 1 d . . .
C(8) C 0.9884(3) 0.2480(2) 0.0259(2) 0.0494(9) Uani 1.00 1 d . . .
C(9) C 0.6902(2) 0.0131(2) 0.0975(2) 0.0322(7) Uani 1.00 1 d . . .
C(10) C 0.6746(2) 0.0548(2) 0.1706(2) 0.0338(7) Uani 1.00 1 d . . .
C(11) C 0.5785(3) 0.0052(2) 0.2065(2) 0.0370(7) Uani 1.00 1 d . . .
C(12) C 0.5393(3) -0.0659(2) 0.1523(2) 0.0371(7) Uani 1.00 1 d . . .
C(13) C 0.4439(3) -0.1275(2) 0.1687(2) 0.0484(9) Uani 1.00 1 d . . .
C(14) C 0.3890(3) -0.1167(2) 0.2392(2) 0.057(1) Uani 1.00 1 d . . .
C(15) C 0.4255(3) -0.0473(2) 0.2939(2) 0.058(1) Uani 1.00 1 d . . .
C(16) C 0.5191(3) 0.0135(2) 0.2782(2) 0.0481(9) Uani 1.00 1 d . . .
C(17) C 0.8054(3) -0.0314(2) -0.0815(2) 0.056(1) Uani 1.00 1 d . . .
C(18) C 0.5901(3) -0.1225(2) 0.0174(2) 0.056(1) Uani 1.00 1 d . . .
C(19) C 0.9252(3) 0.1573(2) 0.2771(2) 0.0386(7) Uani 1.00 1 d . . .
C(20) C 0.9024(3) 0.1558(2) 0.3588(2) 0.0528(9) Uani 1.00 1 d . . .
C(21) C 1.0135(4) 0.1498(2) 0.4288(2) 0.071(1) Uani 1.00 1 d . . .
C(22) C 1.1502(4) 0.1468(2) 0.4176(3) 0.077(1) Uani 1.00 1 d . . .
C(23) C 1.1761(3) 0.1487(2) 0.3376(3) 0.071(1) Uani 1.00 1 d . . .
C(24) C 1.0647(3) 0.1533(2) 0.2676(2) 0.0528(9) Uani 1.00 1 d . . .
C(25) C 0.6525(3) 0.2506(2) 0.1794(2) 0.0357(7) Uani 1.00 1 d . . .
C(26) C 0.7034(3) 0.3341(2) 0.1836(2) 0.0468(8) Uani 1.00 1 d . . .
C(27) C 0.6109(3) 0.4035(2) 0.1746(2) 0.060(1) Uani 1.00 1 d . . .
C(28) C 0.4679(3) 0.3902(2) 0.1608(2) 0.062(1) Uani 1.00 1 d . . .
C(29) C 0.4155(3) 0.3085(2) 0.1566(2) 0.057(1) Uani 1.00 1 d . . .
C(30) C 0.5063(3) 0.2399(2) 0.1662(2) 0.0443(8) Uani 1.00 1 d . . .
H(1) H 0.9684 0.0870 -0.1508 0.069 Uiso 1.00 1 c R . .
H(2) H 1.0963 0.2132 -0.1493 0.080 Uiso 1.00 1 c R . .
H(3) H 1.1107 0.3126 -0.0404 0.074 Uiso 1.00 1 c R . .
H(4) H 0.9927 0.2892 0.0698 0.059 Uiso 1.00 1 c R . .
H(5) H 0.4183 -0.1750 0.1318 0.057 Uiso 1.00 1 c R . .
H(6) H 0.3241 -0.1580 0.2513 0.069 Uiso 1.00 1 c R . .
H(7) H 0.3849 -0.0426 0.3424 0.072 Uiso 1.00 1 c R . .
H(8) H 0.5433 0.0611 0.3152 0.058 Uiso 1.00 1 c R . .
H(9) H 0.8803 -0.0708 -0.0633 0.067 Uiso 1.00 1 c R . .
H(10) H 0.8044 -0.0139 -0.1381 0.067 Uiso 1.00 1 c R . .
H(11) H 0.7180 -0.0580 -0.0795 0.067 Uiso 1.00 1 c R . .
H(12) H 0.5126 -0.1059 -0.0265 0.067 Uiso 1.00 1 c R . .
H(13) H 0.5718 -0.1771 0.0385 0.067 Uiso 1.00 1 c R . .
H(14) H 0.6734 -0.1252 -0.0047 0.067 Uiso 1.00 1 c R . .
H(15) H 0.8082 0.1589 0.3667 0.062 Uiso 1.00 1 c R . .
H(16) H 0.9967 0.1487 0.4847 0.081 Uiso 1.00 1 c R . .
H(17) H 1.2267 0.1419 0.4654 0.085 Uiso 1.00 1 c R . .
H(18) H 1.2709 0.1474 0.3305 0.081 Uiso 1.00 1 c R . .
H(19) H 1.0829 0.1544 0.2119 0.062 Uiso 1.00 1 c R . .
H(20) H 0.8023 0.3439 0.1931 0.055 Uiso 1.00 1 c R . .
H(21) H 0.6466 0.4603 0.1782 0.070 Uiso 1.00 1 c R . .
H(22) H 0.4051 0.4376 0.1537 0.073 Uiso 1.00 1 c R . .
H(23) H 0.3164 0.2996 0.1474 0.068 Uiso 1.00 1 c R . .
H(24) H 0.4686 0.1836 0.1639 0.054 Uiso 1.00 1 c R . .

loop_
_atom_site_aniso_label
_atom_site_aniso_U_11
_atom_site_aniso_U_22
_atom_site_aniso_U_33
_atom_site_aniso_U_12
_atom_site_aniso_U_13
_atom_site_aniso_U_23
Si(1) 0.0338(4) 0.0337(4) 0.0320(4) 0.0002(3) 0.0082(3) -0.0072(3)
N(1) 0.038(1) 0.051(1) 0.030(1) 0.011(1) 0.004(1) -0.007(1)
N(2) 0.036(1) 0.032(1) 0.044(1) 0.002(1) 0.002(1) -0.007(1)
C(1) 0.032(1) 0.041(2) 0.031(1) 0.011(1) 0.004(1) -0.004(1)
C(2) 0.033(1) 0.035(2) 0.034(1) 0.004(1) 0.011(1) -0.001(1)
C(3) 0.032(1) 0.042(2) 0.036(1) 0.009(1) 0.005(1) 0.005(1)
C(4) 0.032(1) 0.057(2) 0.031(1) 0.010(1) 0.007(1) 0.006(1)
C(5) 0.048(2) 0.091(3) 0.033(2) 0.007(2) 0.008(1) 0.003(2)
C(6) 0.049(2) 0.114(3) 0.039(2) 0.000(2) 0.015(1) 0.022(2)
C(7) 0.050(2) 0.078(3) 0.057(2) -0.004(2) 0.013(2) 0.025(2)
C(8) 0.040(2) 0.057(2) 0.051(2) 0.002(1) 0.009(1) 0.012(2)
C(9) 0.032(1) 0.030(1) 0.031(1) 0.005(1) 0.001(1) -0.000(1)
C(10) 0.033(1) 0.035(1) 0.032(1) 0.001(1) 0.006(1) -0.002(1)
C(11) 0.035(1) 0.036(2) 0.039(2) 0.002(1) 0.005(1) 0.002(1)
C(12) 0.031(1) 0.035(2) 0.043(2) 0.006(1) 0.002(1) 0.003(1)
C(13) 0.038(2) 0.038(2) 0.065(2) -0.002(1) 0.003(1) 0.004(1)
C(14) 0.046(2) 0.050(2) 0.076(2) -0.004(1) 0.018(2) 0.014(2)
C(15) 0.054(2) 0.065(2) 0.061(2) -0.001(2) 0.026(2) 0.008(2)
C(16) 0.045(2) 0.054(2) 0.047(2) -0.000(1) 0.014(1) -0.001(1)
C(17) 0.056(2) 0.070(2) 0.040(2) 0.013(2) 0.009(1) -0.016(2)
C(18) 0.054(2) 0.046(2) 0.066(2) -0.002(2) 0.007(2) -0.019(2)
C(19) 0.040(1) 0.031(1) 0.044(2) 0.000(1) 0.005(1) -0.006(1)
C(20) 0.051(2) 0.060(2) 0.044(2) -0.004(2) 0.004(1) -0.003(2)
C(21) 0.092(3) 0.070(2) 0.042(2) -0.008(2) -0.004(2) 0.000(2)
C(22) 0.071(2) 0.066(3) 0.075(3) 0.006(2) -0.027(2) -0.004(2)
C(23) 0.044(2) 0.069(2) 0.088(3) 0.006(2) -0.007(2) -0.014(2)
C(24) 0.040(2) 0.056(2) 0.060(2) 0.006(2) 0.006(1) -0.015(2)
C(25) 0.036(1) 0.041(2) 0.030(1) 0.004(1) 0.006(1) -0.008(1)
C(26) 0.043(2) 0.044(2) 0.050(2) 0.003(1) 0.002(1) -0.009(1)
C(27) 0.069(2) 0.041(2) 0.064(2) 0.006(2) -0.000(2) -0.009(2)
C(28) 0.059(2) 0.068(2) 0.056(2) 0.031(2) 0.002(2) -0.010(2)
C(29) 0.040(2) 0.078(3) 0.052(2) 0.012(2) 0.009(1) -0.015(2)
C(30) 0.041(2) 0.051(2) 0.043(2) 0.001(1) 0.012(1) -0.013(1)

loop_
_geom_bond_atom_site_label_1
_geom_bond_atom_site_label_2
_geom_bond_distance
_geom_bond_publ_flag
_geom_bond_site_symmetry_1
_geom_bond_site_symmetry_2
Si(1) C(2) 1.850(3) ? . .
Si(1) C(10) 1.847(3) ? . .
Si(1) C(19) 1.877(2) ? . .
Si(1) C(25) 1.868(3) ? . .
N(1) C(1) 1.378(4) ? . .
N(1) C(4) 1.388(4) ? . .
N(1) C(17) 1.457(4) ? . .
N(2) C(9) 1.379(3) ? . .
N(2) C(12) 1.387(4) ? . .
N(2) C(18) 1.453(4) ? . .
C(1) N(1) 1.378(4) ? . .
C(1) C(2) 1.388(4) ? . .
C(1) C(9) 1.483(4) ? . .
C(2) C(1) 1.388(4) ? . .
C(2) C(3) 1.417(4) ? . .
C(3) C(4) 1.414(4) ? . .
C(3) C(8) 1.400(4) ? . .
C(4) C(5) 1.381(4) ? . .
C(5) C(6) 1.373(5) ? . .
C(6) C(7) 1.400(5) ? . .
C(7) C(8) 1.374(5) ? . .
C(9) C(1) 1.483(4) ? . .
C(9) C(10) 1.383(4) ? . .
C(10) C(11) 1.427(4) ? . .
C(11) C(12) 1.414(4) ? . .
C(11) C(16) 1.403(4) ? . .
C(12) C(13) 1.399(4) ? . .
C(13) C(14) 1.366(5) ? . .
C(14) C(15) 1.394(5) ? . .
C(15) C(16) 1.375(5) ? . .
C(19) C(20) 1.381(4) ? . .
C(19) C(24) 1.395(4) ? . .
C(20) C(21) 1.385(4) ? . .
C(21) C(22) 1.376(6) ? . .
C(22) C(23) 1.366(6) ? . .
C(23) C(24) 1.386(4) ? . .
C(25) C(26) 1.392(4) ? . .
C(25) C(30) 1.397(4) ? . .
C(26) C(27) 1.395(4) ? . .
C(27) C(28) 1.371(5) ? . .
C(28) C(29) 1.371(5) ? . .
C(29) C(30) 1.375(4) ? . .
C(5) H(1) 0.9500 ? . .
C(6) H(2) 0.9500 ? . .
C(7) H(3) 0.9501 ? . .
C(8) H(4) 0.9500 ? . .
C(13) H(5) 0.9501 ? . .
C(14) H(6) 0.9500 ? . .
C(15) H(7) 0.9500 ? . .
C(16) H(8) 0.9500 ? . .
C(17) H(9) 0.9499 ? . .
C(17) H(10) 0.9501 ? . .
C(17) H(11) 0.9500 ? . .
C(18) H(12) 0.9500 ? . .
C(18) H(13) 0.9500 ? . .
C(18) H(14) 0.9500 ? . .
C(20) H(15) 0.9501 ? . .
C(21) H(16) 0.9500 ? . .
C(22) H(17) 0.9500 ? . .
C(23) H(18) 0.9500 ? . .
C(24) H(19) 0.9500 ? . .
C(26) H(20) 0.9499 ? . .
C(27) H(21) 0.9499 ? . .
C(28) H(22) 0.9500 ? . .
C(29) H(23) 0.9500 ? . .
C(30) H(24) 0.9499 ? . .

loop_
_cod_related_entry_id
_cod_related_entry_database
_cod_related_entry_code
1 ChemSpider 21153424
